data_7033714
loop_
_publ_author_name
'Bag, Prasenjit'
'Rastogi, Chandresh Kumar'
'Biswas, Sourav'
'Sivakumar, Sri'
'Mereacre, Valeriu'
'Chandrasekhar, Vadapalli'

_publ_section_title
;
 Homodinuclear lanthanide {Ln2} (Ln = Gd, Tb, Dy, Eu) complexes prepared
 from an o-vanillin based ligand: luminescence and single-molecule
 magnetism behavior.
;
_journal_issue 9
_journal_name_full 'Dalton transactions (Cambridge, England : 2003)'
_journal_page_first 4328
_journal_page_last 4340
_journal_paper_doi 10.1039/c4dt03429e
_journal_volume 44
_journal_year 2015
_chemical_formula_sum 'C48 H78 Cl6 Eu2 N2 O16'
_chemical_formula_weight 1455.74
_chemical_name_systematic
; 
 ? 
;
_space_group_IT_number 14
_symmetry_cell_setting monoclinic
_symmetry_space_group_name_Hall '-P 2ybc'
_symmetry_space_group_name_H-M 'P 1 21/c 1'
_atom_sites_solution_hydrogens geom
_atom_sites_solution_primary direct
_atom_sites_solution_secondary difmap
_audit_creation_method SHELXL-97
_cell_angle_alpha 90.00
_cell_angle_beta 95.541(2)
_cell_angle_gamma 90.00
_cell_formula_units_Z 2
_cell_length_a 10.8414(14)
_cell_length_b 15.569(2)
_cell_length_c 18.273(2)
_cell_measurement_reflns_used 5160
_cell_measurement_temperature 100(2)
_cell_measurement_theta_max 27.63
_cell_measurement_theta_min 2.24
_cell_volume 3069.9(7)
_computing_cell_refinement 'Bruker SMART'
_computing_data_collection 'Bruker SMART'
_computing_data_reduction 'Bruker SAINT'
_computing_molecular_graphics 'Bruker SHELXTL'
_computing_publication_material 'Bruker SHELXTL'
_computing_structure_refinement 'Bruker SHELXTL'
_computing_structure_solution 'Bruker SHELXTL'
_diffrn_ambient_temperature 100(2)
_diffrn_measured_fraction_theta_full 0.994
_diffrn_measured_fraction_theta_max 0.994
_diffrn_radiation_monochromator graphite
_diffrn_radiation_source 'fine-focus sealed tube'
_diffrn_radiation_type MoK\a
_diffrn_radiation_wavelength 0.71073
_diffrn_reflns_av_R_equivalents 0.0476
_diffrn_reflns_av_sigmaI/netI 0.0512
_diffrn_reflns_limit_h_max 13
_diffrn_reflns_limit_h_min -11
_diffrn_reflns_limit_k_max 18
_diffrn_reflns_limit_k_min -18
_diffrn_reflns_limit_l_max 16
_diffrn_reflns_limit_l_min -22
_diffrn_reflns_number 15898
_diffrn_reflns_theta_full 25.50
_diffrn_reflns_theta_max 25.50
_diffrn_reflns_theta_min 1.89
_exptl_absorpt_coefficient_mu 2.347
_exptl_absorpt_correction_T_max 1.0
_exptl_absorpt_correction_T_min 0.480131
_exptl_absorpt_correction_type empirical
_exptl_absorpt_process_details sadabs
_exptl_crystal_colour colorless
_exptl_crystal_density_diffrn 1.575
_exptl_crystal_density_method 'not measured'
_exptl_crystal_description block
_exptl_crystal_F_000 1472
_exptl_crystal_size_max 0.15
_exptl_crystal_size_mid 0.13
_exptl_crystal_size_min 0.105
_refine_diff_density_max 1.524
_refine_diff_density_min -1.091
_refine_diff_density_rms 0.130
_refine_ls_extinction_method none
_refine_ls_goodness_of_fit_ref 1.041
_refine_ls_hydrogen_treatment mixed
_refine_ls_matrix_type full
_refine_ls_number_parameters 318
_refine_ls_number_reflns 5663
_refine_ls_number_restraints 4
_refine_ls_restrained_S_all 1.040
_refine_ls_R_factor_all 0.0512
_refine_ls_R_factor_gt 0.0415
_refine_ls_shift/su_max 0.009
_refine_ls_shift/su_mean 0.000
_refine_ls_structure_factor_coef Fsqd
_refine_ls_weighting_details 'calc w=1/[\s^2^(Fo^2^)+(0.0562P)^2^+4.8198P] where P=(Fo^2^+2Fc^2^)/3'
_refine_ls_weighting_scheme calc
_refine_ls_wR_factor_gt 0.1022
_refine_ls_wR_factor_ref 0.1102
_reflns_number_gt 4696
_reflns_number_total 5665
_reflns_threshold_expression >2sigma(I)
_cod_data_source_file c4dt03429e3.cif
_cod_data_source_block Eu2
_cod_depositor_comments
;
The following automatic conversions were performed:

'_symmetry_cell_setting' value 'Monoclinic' changed to 'monoclinic'
according to
/usr/data/users/saulius/crontab/automatic-downloads/rss-feeds/RSC/lib/dictionaries/cif_core.dic
dictionary named 'cif_core.dic' version 2.4.2 from 2011-04-26.

Automatic conversion script
Id: cif_fix_values 2935 2014-11-11 08:27:57Z andrius 

 Adding full bibliography for 7033711--7033714.cif.
;
_cod_original_cell_volume 3070.0(7)
_cod_original_sg_symbol_H-M P2(1)/c
_cod_database_code 7033714

loop_
_symmetry_equiv_pos_as_xyz
'x, y, z'
'-x, y+1/2, -z+1/2'
'-x, -y, -z'
'x, -y-1/2, z-1/2'

loop_
_atom_site_label
_atom_site_type_symbol
_atom_site_fract_x
_atom_site_fract_y
_atom_site_fract_z
_atom_site_U_iso_or_equiv
_atom_site_adp_type
_atom_site_occupancy
_atom_site_symmetry_multiplicity
_atom_site_calc_flag
_atom_site_refinement_flags
Eu1 Eu 0.84903(2) 0.951804(14) 0.468678(12) 0.01952(10) Uani 1 1 d .
Cl2 Cl 0.45729(18) 0.18370(12) 0.20189(10) 0.0646(5) Uani 1 1 d .
Cl3 Cl 0.5397(3) 0.05049(11) 0.11021(12) 0.0836(7) Uani 1 1 d .
Cl1 Cl 0.6880(2) 0.2002(2) 0.13980(13) 0.0990(8) Uani 1 1 d .
O5 O 0.9487(3) 0.95988(19) 0.35752(18) 0.0233(7) Uani 1 1 d .
O2 O 0.6955(3) 0.8791(2) 0.38774(19) 0.0275(8) Uani 1 1 d D
H2 H 0.665(3) 0.836(2) 0.408(3) 0.041 Uiso 1 1 d D
O8 O 0.8600(3) 1.0049(2) 0.59785(18) 0.0287(8) Uani 1 1 d .
O1 O 0.9553(3) 1.0852(2) 0.47492(18) 0.0231(7) Uani 1 1 d .
O4 O 0.9446(3) 0.8018(2) 0.43064(19) 0.0296(8) Uani 1 1 d .
O6 O 0.7753(3) 0.8394(2) 0.54108(19) 0.0290(8) Uani 1 1 d .
O3 O 0.6524(3) 1.0075(2) 0.51998(19) 0.0284(8) Uani 1 1 d D
H3 H 0.692(5) 1.0088(18) 0.5622(15) 0.043 Uiso 1 1 d D
O7 O 0.6284(3) 0.7655(2) 0.4759(2) 0.0371(9) Uani 1 1 d .
N1 N 0.7051(4) 1.0577(2) 0.3795(2) 0.0234(9) Uani 1 1 d .
C1 C 0.9138(5) 1.1662(3) 0.4676(3) 0.0234(11) Uani 1 1 d .
C19 C 0.7021(5) 0.7771(3) 0.5326(3) 0.0258(11) Uani 1 1 d .
C14 C 1.0610(4) 0.9739(3) 0.3501(3) 0.0230(10) Uani 1 1 d .
C2 C 0.9638(4) 1.2293(3) 0.5182(3) 0.0249(11) Uani 1 1 d .
C4 C 0.8308(5) 1.3393(3) 0.4603(3) 0.0274(11) Uani 1 1 d .
C3 C 0.9225(5) 1.3128(3) 0.5150(3) 0.0295(12) Uani 1 1 d .
H3A H 0.9559 1.3523 0.5496 0.035 Uiso 1 1 calc R
C7 C 0.8271(4) 1.1925(3) 0.4114(3) 0.0240(11) Uani 1 1 d .
C8 C 0.7791(4) 1.1296(3) 0.3531(3) 0.0254(11) Uani 1 1 d .
H8A H 0.7283 1.1604 0.3152 0.030 Uiso 1 1 calc R
H8B H 0.8491 1.1057 0.3307 0.030 Uiso 1 1 calc R
C6 C 0.7850(4) 1.2781(3) 0.4088(3) 0.0264(11) Uani 1 1 d .
H6 H 0.7249 1.2944 0.3717 0.032 Uiso 1 1 calc R
C15 C 1.1045(6) 0.9648(4) 0.2735(3) 0.0467(8) Uani 1 1 d .
C23 C 0.7854(6) 0.6362(4) 0.5726(4) 0.0536(18) Uani 1 1 d .
H23A H 0.8684 0.6565 0.5694 0.080 Uiso 1 1 calc R
H23B H 0.7527 0.6139 0.5257 0.080 Uiso 1 1 calc R
H23C H 0.7862 0.5917 0.6089 0.080 Uiso 1 1 calc R
C20 C 0.7044(6) 0.7103(4) 0.5943(3) 0.0421(8) Uani 1 1 d .
C11 C 0.5965(5) 1.0909(3) 0.4141(3) 0.0313(12) Uani 1 1 d .
H11A H 0.5252 1.0548 0.4001 0.038 Uiso 1 1 calc R
H11B H 0.5775 1.1485 0.3961 0.038 Uiso 1 1 calc R
C9 C 0.6622(5) 1.0037(3) 0.3150(3) 0.0304(12) Uani 1 1 d .
H9A H 0.7319 0.9916 0.2870 0.037 Uiso 1 1 calc R
H9B H 0.6011 1.0353 0.2834 0.037 Uiso 1 1 calc R
C10 C 0.6061(5) 0.9201(3) 0.3372(3) 0.0314(12) Uani 1 1 d D
H10A H 0.5306 0.9308 0.3602 0.038 Uiso 1 1 calc R
H10B H 0.5863 0.8840 0.2944 0.038 Uiso 1 1 calc R
C12 C 0.6196(5) 1.0931(3) 0.4970(3) 0.0323(12) Uani 1 1 d D
H12A H 0.6863 1.1327 0.5123 0.039 Uiso 1 1 calc R
H12B H 0.5456 1.1116 0.5185 0.039 Uiso 1 1 calc R
C5 C 0.7831(6) 1.4298(4) 0.4572(3) 0.0412(14) Uani 1 1 d .
H5A H 0.7363 1.4401 0.4983 0.062 Uiso 1 1 calc R
H5B H 0.7308 1.4382 0.4123 0.062 Uiso 1 1 calc R
H5C H 0.8517 1.4690 0.4589 0.062 Uiso 1 1 calc R
C22 C 0.5735(6) 0.6763(4) 0.6030(3) 0.0421(8) Uani 1 1 d .
H22A H 0.5333 0.6613 0.5556 0.063 Uiso 1 1 calc R
H22B H 0.5263 0.7199 0.6249 0.063 Uiso 1 1 calc R
H22C H 0.5791 0.6264 0.6340 0.063 Uiso 1 1 calc R
C13 C 0.9006(5) 0.7444(4) 0.3728(3) 0.0381(14) Uani 1 1 d .
H13A H 0.9688 0.7260 0.3468 0.057 Uiso 1 1 calc R
H13B H 0.8407 0.7735 0.3394 0.057 Uiso 1 1 calc R
H13C H 0.8627 0.6954 0.3932 0.057 Uiso 1 1 calc R
C24 C 0.5389(6) 0.1608(4) 0.1267(3) 0.0431(15) Uani 1 1 d .
H24 H 0.4966 0.1890 0.0833 0.052 Uiso 1 1 calc R
C18 C 1.0442(6) 1.0372(4) 0.2261(3) 0.0467(8) Uani 1 1 d .
H18A H 1.0684 1.0916 0.2477 0.070 Uiso 1 1 calc R
H18B H 0.9557 1.0316 0.2234 0.070 Uiso 1 1 calc R
H18C H 1.0707 1.0338 0.1776 0.070 Uiso 1 1 calc R
C21 C 0.7588(6) 0.7485(4) 0.6666(3) 0.0421(8) Uani 1 1 d .
H21A H 0.7616 0.7054 0.7043 0.063 Uiso 1 1 calc R
H21B H 0.7081 0.7956 0.6797 0.063 Uiso 1 1 calc R
H21C H 0.8412 0.7688 0.6615 0.063 Uiso 1 1 calc R
C17 C 1.2445(6) 0.9705(4) 0.2747(3) 0.0467(8) Uani 1 1 d .
H17A H 1.2728 1.0232 0.2980 0.070 Uiso 1 1 calc R
H17B H 1.2675 0.9693 0.2253 0.070 Uiso 1 1 calc R
H17C H 1.2819 0.9228 0.3017 0.070 Uiso 1 1 calc R
C16 C 1.0618(6) 0.8778(4) 0.2413(3) 0.0467(8) Uani 1 1 d .
H16A H 1.0858 0.8726 0.1923 0.070 Uiso 1 1 calc R
H16B H 0.9732 0.8737 0.2401 0.070 Uiso 1 1 calc R
H16C H 1.0994 0.8326 0.2714 0.070 Uiso 1 1 calc R

loop_
_atom_site_aniso_label
_atom_site_aniso_U_11
_atom_site_aniso_U_22
_atom_site_aniso_U_33
_atom_site_aniso_U_23
_atom_site_aniso_U_13
_atom_site_aniso_U_12
Eu1 0.02010(15) 0.01998(15) 0.01791(15) -0.00017(9) -0.00112(10) -0.00201(9)
Cl2 0.0759(12) 0.0722(12) 0.0485(10) 0.0147(9) 0.0205(9) 0.0398(10)
Cl3 0.149(2) 0.0444(11) 0.0577(12) -0.0027(8) 0.0096(13) 0.0258(11)
Cl1 0.0649(13) 0.158(2) 0.0729(15) 0.0207(15) 0.0027(11) -0.0343(14)
O5 0.0223(18) 0.0267(18) 0.0209(18) -0.0038(14) 0.0020(14) -0.0011(13)
O2 0.0286(19) 0.0279(19) 0.0244(19) 0.0051(15) -0.0052(15) -0.0065(15)
O8 0.0217(18) 0.041(2) 0.0239(18) -0.0032(16) 0.0028(15) -0.0022(15)
O1 0.0235(17) 0.0191(16) 0.0259(18) -0.0017(14) -0.0016(14) -0.0008(13)
O4 0.035(2) 0.0230(18) 0.0288(19) -0.0049(15) -0.0054(16) 0.0019(15)
O6 0.034(2) 0.0269(19) 0.0261(19) 0.0031(15) 0.0011(15) -0.0079(15)
O3 0.0240(19) 0.036(2) 0.0250(19) 0.0043(16) 0.0008(15) 0.0005(15)
O7 0.041(2) 0.033(2) 0.034(2) 0.0073(17) -0.0115(18) -0.0157(17)
N1 0.021(2) 0.028(2) 0.021(2) 0.0034(17) 0.0009(17) -0.0009(16)
C1 0.034(3) 0.018(2) 0.018(2) -0.0008(19) 0.004(2) 0.008(2)
C19 0.027(3) 0.023(3) 0.027(3) -0.001(2) 0.003(2) 0.001(2)
C14 0.023(3) 0.022(2) 0.024(3) -0.004(2) 0.001(2) -0.0020(19)
C2 0.025(3) 0.023(3) 0.026(3) 0.002(2) 0.003(2) -0.003(2)
C4 0.027(3) 0.024(3) 0.034(3) 0.007(2) 0.016(2) 0.003(2)
C3 0.035(3) 0.023(3) 0.033(3) -0.004(2) 0.013(2) -0.002(2)
C7 0.022(2) 0.025(3) 0.025(3) 0.005(2) 0.004(2) -0.002(2)
C8 0.024(3) 0.025(3) 0.026(3) 0.005(2) -0.002(2) 0.002(2)
C6 0.023(3) 0.025(3) 0.032(3) 0.008(2) 0.005(2) 0.005(2)
C15 0.0449(18) 0.065(2) 0.0319(17) -0.0084(14) 0.0103(14) -0.0012(15)
C23 0.067(4) 0.036(3) 0.062(4) 0.014(3) 0.029(4) 0.015(3)
C20 0.050(2) 0.0370(19) 0.039(2) 0.0115(16) 0.0023(16) -0.0073(16)
C11 0.024(3) 0.029(3) 0.041(3) 0.010(2) 0.003(2) 0.013(2)
C9 0.030(3) 0.040(3) 0.019(3) 0.003(2) -0.009(2) -0.001(2)
C10 0.027(3) 0.034(3) 0.031(3) 0.002(2) -0.008(2) -0.001(2)
C12 0.021(3) 0.035(3) 0.042(3) -0.010(3) 0.008(2) -0.004(2)
C5 0.054(4) 0.033(3) 0.039(3) 0.004(3) 0.014(3) 0.010(3)
C22 0.050(2) 0.0370(19) 0.039(2) 0.0115(16) 0.0023(16) -0.0073(16)
C13 0.050(3) 0.031(3) 0.032(3) -0.010(2) -0.006(3) 0.002(3)
C24 0.050(4) 0.048(4) 0.031(3) 0.003(3) 0.001(3) 0.016(3)
C18 0.0449(18) 0.065(2) 0.0319(17) -0.0084(14) 0.0103(14) -0.0012(15)
C21 0.050(2) 0.0370(19) 0.039(2) 0.0115(16) 0.0023(16) -0.0073(16)
C17 0.0449(18) 0.065(2) 0.0319(17) -0.0084(14) 0.0103(14) -0.0012(15)
C16 0.0449(18) 0.065(2) 0.0319(17) -0.0084(14) 0.0103(14) -0.0012(15)

loop_
_atom_type_symbol
_atom_type_description
_atom_type_scat_dispersion_real
_atom_type_scat_dispersion_imag
_atom_type_scat_source
C C 0.0033 0.0016 'International Tables Vol C Tables 4.2.6.8 and 6.1.1.4'
H H 0.0000 0.0000 'International Tables Vol C Tables 4.2.6.8 and 6.1.1.4'
N N 0.0061 0.0033 'International Tables Vol C Tables 4.2.6.8 and 6.1.1.4'
O O 0.0106 0.0060 'International Tables Vol C Tables 4.2.6.8 and 6.1.1.4'
Eu Eu -0.1578 3.6682 'International Tables Vol C Tables 4.2.6.8 and 6.1.1.4'
Cl Cl 0.1484 0.1585 'International Tables Vol C Tables 4.2.6.8 and 6.1.1.4'

loop_
_geom_angle_atom_site_label_1
_geom_angle_atom_site_label_2
_geom_angle_atom_site_label_3
_geom_angle
_geom_angle_site_symmetry_1
_geom_angle_site_symmetry_3
O1 Eu1 O1 77.24(12) 3_776 .
O1 Eu1 O6 85.00(11) 3_776 .
O1 Eu1 O6 143.63(11) . .
O1 Eu1 O5 85.54(12) 3_776 .
O1 Eu1 O5 74.82(11) . .
O6 Eu1 O5 135.56(11) . .
O1 Eu1 O2 134.46(11) 3_776 .
O1 Eu1 O2 138.32(11) . .
O6 Eu1 O2 75.25(11) . .
O5 Eu1 O2 81.09(12) . .
O1 Eu1 O8 72.92(11) 3_776 .
O1 Eu1 O8 71.67(11) . .
O6 Eu1 O8 72.86(12) . .
O5 Eu1 O8 143.28(11) . .
O2 Eu1 O8 134.95(12) . .
O1 Eu1 O3 132.34(11) 3_776 .
O1 Eu1 O3 95.92(11) . .
O6 Eu1 O3 73.10(12) . .
O5 Eu1 O3 138.80(11) . .
O2 Eu1 O3 80.40(12) . .
O8 Eu1 O3 60.43(11) . .
O1 Eu1 O4 62.73(10) 3_776 .
O1 Eu1 O4 125.37(11) . .
O6 Eu1 O4 70.20(12) . .
O5 Eu1 O4 66.89(11) . .
O2 Eu1 O4 71.99(11) . .
O8 Eu1 O4 123.47(11) . .
O3 Eu1 O4 138.40(11) . .
O1 Eu1 N1 149.47(12) 3_776 .
O1 Eu1 N1 75.20(11) . .
O6 Eu1 N1 125.32(12) . .
O5 Eu1 N1 74.83(12) . .
O2 Eu1 N1 65.85(12) . .
O8 Eu1 N1 109.89(12) . .
O3 Eu1 N1 64.03(12) . .
O4 Eu1 N1 126.24(11) . .
O1 Eu1 Eu1 38.94(8) 3_776 3_776
O1 Eu1 Eu1 38.30(7) . 3_776
O6 Eu1 Eu1 117.62(8) . 3_776
O5 Eu1 Eu1 77.40(8) . 3_776
O2 Eu1 Eu1 157.89(9) . 3_776
O8 Eu1 Eu1 67.09(8) . 3_776
O3 Eu1 Eu1 119.64(8) . 3_776
O4 Eu1 Eu1 94.69(7) . 3_776
N1 Eu1 Eu1 112.51(8) . 3_776
C14 O5 Eu1 128.5(3) . .
C10 O2 Eu1 125.2(3) . .
C14 O8 Eu1 140.2(3) 3_776 .
C1 O1 Eu1 123.8(3) . 3_776
C1 O1 Eu1 131.4(3) . .
Eu1 O1 Eu1 102.76(12) 3_776 .
C2 O4 C13 116.6(4) 3_776 .
C2 O4 Eu1 113.6(3) 3_776 .
C13 O4 Eu1 128.9(3) . .
C19 O6 Eu1 138.0(3) . .
C12 O3 Eu1 113.6(3) . .
C11 N1 C8 110.6(4) . .
C11 N1 C9 109.6(4) . .
C8 N1 C9 107.8(4) . .
C11 N1 Eu1 113.1(3) . .
C8 N1 Eu1 110.9(3) . .
C9 N1 Eu1 104.6(3) . .
O1 C1 C7 123.3(4) . .
O1 C1 C2 118.8(4) . .
C7 C1 C2 117.9(4) . .
O6 C19 O7 123.8(5) . .
O6 C19 C20 117.9(4) . .
O7 C19 C20 118.3(4) . .
O5 C14 O8 124.0(5) . 3_776
O5 C14 C15 118.1(4) . .
O8 C14 C15 117.9(5) 3_776 .
C3 C2 O4 124.6(4) . 3_776
C3 C2 C1 121.6(5) . .
O4 C2 C1 113.7(4) 3_776 .
C6 C4 C3 117.5(4) . .
C6 C4 C5 121.1(5) . .
C3 C4 C5 121.4(5) . .
C2 C3 C4 120.9(5) . .
C1 C7 C6 119.9(4) . .
C1 C7 C8 119.8(4) . .
C6 C7 C8 120.3(4) . .
N1 C8 C7 114.9(4) . .
C4 C6 C7 122.0(5) . .
C17 C15 C14 112.2(5) . .
C17 C15 C18 109.7(6) . .
C14 C15 C18 107.3(5) . .
C17 C15 C16 108.9(5) . .
C14 C15 C16 109.0(5) . .
C18 C15 C16 109.8(5) . .
C21 C20 C23 109.8(5) . .
C21 C20 C19 110.7(5) . .
C23 C20 C19 106.9(5) . .
C21 C20 C22 109.3(5) . .
C23 C20 C22 109.1(5) . .
C19 C20 C22 111.1(5) . .
N1 C11 C12 111.9(4) . .
N1 C9 C10 112.2(4) . .
O2 C10 C9 107.1(4) . .
O3 C12 C11 106.5(4) . .
Cl1 C24 Cl2 111.0(3) . .
Cl1 C24 Cl3 110.7(4) . .
Cl2 C24 Cl3 110.4(4) . .

loop_
_geom_bond_atom_site_label_1
_geom_bond_atom_site_label_2
_geom_bond_distance
_geom_bond_site_symmetry_2
Eu1 O1 2.340(3) 3_776
Eu1 O1 2.372(3) .
Eu1 O6 2.378(3) .
Eu1 O5 2.394(3) .
Eu1 O2 2.401(3) .
Eu1 O8 2.493(3) .
Eu1 O3 2.561(3) .
Eu1 O4 2.674(3) .
Eu1 N1 2.704(4) .
Eu1 Eu1 3.6816(6) 3_776
Cl2 C24 1.742(6) .
Cl3 C24 1.744(6) .
Cl1 C24 1.724(7) .
O5 C14 1.257(6) .
O2 C10 1.423(6) .
O8 C14 1.261(6) 3_776
O1 C1 1.341(6) .
O1 Eu1 2.340(3) 3_776
O4 C2 1.384(6) 3_776
O4 C13 1.430(6) .
O6 C19 1.254(6) .
O3 C12 1.432(7) .
O7 C19 1.259(6) .
N1 C11 1.483(6) .
N1 C8 1.485(6) .
N1 C9 1.485(6) .
C1 C7 1.384(7) .
C1 C2 1.420(7) .
C19 C20 1.532(7) .
C14 O8 1.261(5) 3_776
C14 C15 1.527(8) .
C2 C3 1.374(7) .
C2 O4 1.384(6) 3_776
C4 C6 1.395(7) .
C4 C3 1.402(7) .
C4 C5 1.501(7) .
C7 C6 1.408(7) .
C7 C8 1.503(7) .
C15 C17 1.519(9) .
C15 C18 1.529(9) .
C15 C16 1.529(8) .
C23 C20 1.525(8) .
C20 C21 1.515(8) .
C20 C22 1.538(8) .
C11 C12 1.512(7) .
C9 C10 1.509(7) .
